data_2015923
loop_
_publ_author_name
'Fernando Casta\~neda'
'Carolina Jullian'
'Clifford A. Bunton'
'Mar\'ia Teresa Garland'
'Ricardo Baggio'

_publ_section_title
;
 Differences in the crystal structures of two dialkyl diester
 triphenylphosphonium ylids
;
_journal_coeditor_code SQ3064
_journal_issue 4
_journal_name_full 'Acta Crystallographica Section C'
_journal_page_first o267
_journal_page_last o270
_journal_paper_doi 10.1107/S0108270107010542
_journal_volume 63
_journal_year 2007
_chemical_formula_iupac 'C24 H23 O4 P'
_chemical_formula_moiety 'C24 H23 O4 P'
_chemical_formula_sum 'C24 H23 O4 P'
_chemical_formula_weight 406.39
_chemical_name_systematic
;
methyl ethyl 2-(triphenylphosphoranylidene)malonate
;
_space_group_IT_number 14
_symmetry_cell_setting monoclinic
_symmetry_space_group_name_Hall '-P 2yn'
_symmetry_space_group_name_H-M 'P 1 21/n 1'
_atom_sites_solution_hydrogens geom
_atom_sites_solution_primary direct
_atom_sites_solution_secondary difmap
_audit_creation_method SHELXL97
_cell_angle_alpha 90.00
_cell_angle_beta 100.711(2)
_cell_angle_gamma 90.00
_cell_formula_units_Z 4
_cell_length_a 14.3378(17)
_cell_length_b 9.1666(11)
_cell_length_c 16.2696(19)
_cell_measurement_reflns_used 5668
_cell_measurement_temperature 295(2)
_cell_measurement_theta_max 27.02
_cell_measurement_theta_min 2.56
_cell_volume 2101.0(4)
_computing_cell_refinement 'SAINT-NT (Bruker, 2001 )'
_computing_data_collection 'SMART-NT (Bruker, 2001)'
_computing_data_reduction SAINT-NT
_computing_molecular_graphics 'SHELXTL-NT (Bruker, 2001)'
_computing_publication_material 'SHELXTL-NT and PLATON (Spek, 2003)'
_computing_structure_refinement 'SHELXL97 (Sheldrick, 1997)'
_computing_structure_solution 'SHELXS97 (Sheldrick, 1997)'
_diffrn_ambient_temperature 295(2)
_diffrn_measured_fraction_theta_full 1.000
_diffrn_measured_fraction_theta_max 0.929
_diffrn_measurement_device_type 'Bruker SMART CCD area-detector'
_diffrn_measurement_method '\f and \w'
_diffrn_radiation_monochromator graphite
_diffrn_radiation_source 'fine-focus sealed tube'
_diffrn_radiation_type MoK\a
_diffrn_radiation_wavelength 0.71073
_diffrn_reflns_av_R_equivalents 0.0612
_diffrn_reflns_av_sigmaI/netI 0.0723
_diffrn_reflns_limit_h_max 17
_diffrn_reflns_limit_h_min -18
_diffrn_reflns_limit_k_max 11
_diffrn_reflns_limit_k_min -11
_diffrn_reflns_limit_l_max 21
_diffrn_reflns_limit_l_min -20
_diffrn_reflns_number 17124
_diffrn_reflns_theta_full 25.00
_diffrn_reflns_theta_max 28.00
_diffrn_reflns_theta_min 1.74
_diffrn_standards_number 0
_exptl_absorpt_coefficient_mu 0.158
_exptl_absorpt_correction_type none
_exptl_crystal_colour colourless
_exptl_crystal_density_diffrn 1.285
_exptl_crystal_density_method 'not measured'
_exptl_crystal_description block
_exptl_crystal_F_000 856
_exptl_crystal_size_max 0.20
_exptl_crystal_size_mid 0.18
_exptl_crystal_size_min 0.14
_refine_diff_density_max 0.317
_refine_diff_density_min -0.315
_refine_ls_extinction_method none
_refine_ls_goodness_of_fit_ref 1.016
_refine_ls_hydrogen_treatment constr
_refine_ls_matrix_type full
_refine_ls_number_parameters 272
_refine_ls_number_reflns 4717
_refine_ls_number_restraints 34
_refine_ls_restrained_S_all 1.032
_refine_ls_R_factor_all 0.1185
_refine_ls_R_factor_gt 0.0651
_refine_ls_shift/su_max 0.008
_refine_ls_shift/su_mean 0.001
_refine_ls_structure_factor_coef Fsqd
_refine_ls_weighting_details 'calc w = 1/[\s^2^(Fo^2^)+(0.0625P)^2^] where P=(Fo^2^+2Fc^2^)/3'
_refine_ls_weighting_scheme calc
_refine_ls_wR_factor_gt 0.1351
_refine_ls_wR_factor_ref 0.1530
_reflns_number_gt 2769
_reflns_number_total 4717
_reflns_threshold_expression I>2\s(I)
_cod_data_source_file sq3064.cif
_cod_data_source_block I
_cod_database_code 2015923
_cod_database_fobs_code 2015923

loop_
_symmetry_equiv_pos_as_xyz
'x, y, z'
'x+1/2, -y+1/2, z+1/2'
'-x, -y, -z'
'-x-1/2, y-1/2, -z-1/2'

loop_
_atom_site_type_symbol
_atom_site_label
_atom_site_fract_x
_atom_site_fract_y
_atom_site_fract_z
_atom_site_U_iso_or_equiv
_atom_site_adp_type
_atom_site_calc_flag
_atom_site_refinement_flags
_atom_site_occupancy
_atom_site_disorder_assembly
_atom_site_disorder_group
P P1 0.44976(5) 0.27189(8) 0.17940(4) 0.0426(2) Uani d . 1 A .
O O1 0.46992(16) 0.1093(3) 0.40156(13) 0.0762(7) Uani d . 1 A .
O O2 0.36472(14) 0.2502(2) 0.31977(12) 0.0567(6) Uani d . 1 . .
O O3 0.58270(15) 0.0162(2) 0.19209(14) 0.0730(7) Uani d D 1 . .
O O4 0.61944(15) 0.0130(2) 0.33139(13) 0.0707(7) Uani d . 1 . .
C C1 0.49027(18) 0.1568(3) 0.26359(16) 0.0429(7) Uani d . 1 . .
C C2 0.4371(2) 0.1776(3) 0.32872(17) 0.0476(7) Uani d . 1 A .
C C3 0.5696(2) 0.0586(3) 0.26900(19) 0.0492(7) Uani d . 1 A .
C C4 0.4129(3) 0.1323(5) 0.4673(2) 0.1041(15) Uani d U 1 . .
H H4A 0.4408 0.0794 0.5167 0.156 Uiso calc R 1 A .
H H4B 0.3494 0.0980 0.4478 0.156 Uiso calc R 1 . .
H H4C 0.4115 0.2344 0.4801 0.156 Uiso calc R 1 . .
C C5A 0.6786(2) -0.0426(5) 0.1858(3) 0.0848(17) Uani d PDU 0.804(6) A 1
H H5A1 0.7257 -0.0079 0.2324 0.102 Uiso calc PR 0.804(6) A 1
H H5A2 0.6966 -0.0098 0.1343 0.102 Uiso calc PR 0.804(6) A 1
C C6A 0.6738(5) -0.2069(5) 0.1872(4) 0.140(3) Uani d PDU 0.804(6) A 1
H H6A1 0.6703 -0.2393 0.2427 0.209 Uiso calc PR 0.804(6) A 1
H H6A2 0.7296 -0.2468 0.1709 0.209 Uiso calc PR 0.804(6) A 1
H H6A3 0.6185 -0.2393 0.1489 0.209 Uiso calc PR 0.804(6) A 1
C C5B 0.6459(14) -0.1154(15) 0.2005(15) 0.0848(17) Uani d PDU 0.196(6) A 2
H H5B1 0.6117 -0.2025 0.1784 0.102 Uiso calc PR 0.196(6) A 2
H H5B2 0.6766 -0.1321 0.2581 0.102 Uiso calc PR 0.196(6) A 2
C C6B 0.7156(18) -0.066(3) 0.1471(16) 0.140(3) Uani d PDU 0.196(6) A 2
H H6B1 0.6899 -0.0860 0.0893 0.209 Uiso calc PR 0.196(6) A 2
H H6B2 0.7743 -0.1183 0.1633 0.209 Uiso calc PR 0.196(6) A 2
H H6B3 0.7269 0.0364 0.1546 0.209 Uiso calc PR 0.196(6) A 2
C C11 0.53019(19) 0.2768(3) 0.10623(17) 0.0456(7) Uani d . 1 . .
C C12 0.6149(2) 0.3521(4) 0.12467(19) 0.0637(9) Uani d . 1 A .
H H12 0.6283 0.4075 0.1733 0.076 Uiso calc R 1 . .
C C13 0.6800(2) 0.3463(4) 0.0720(2) 0.0716(10) Uani d . 1 . .
H H13 0.7372 0.3962 0.0858 0.086 Uiso calc R 1 A .
C C14 0.6606(2) 0.2678(4) 0.0001(2) 0.0680(9) Uani d . 1 A .
H H14 0.7048 0.2633 -0.0351 0.082 Uiso calc R 1 . .
C C15 0.5759(2) 0.1952(4) -0.0206(2) 0.0680(9) Uani d . 1 . .
H H15 0.5619 0.1433 -0.0705 0.082 Uiso calc R 1 A .
C C16 0.5114(2) 0.1992(3) 0.03270(19) 0.0587(8) Uani d . 1 A .
H H16 0.4544 0.1487 0.0186 0.070 Uiso calc R 1 . .
C C21 0.33617(19) 0.2217(3) 0.11787(16) 0.0440(7) Uani d . 1 . .
C C22 0.2956(2) 0.3010(3) 0.04792(18) 0.0549(8) Uani d . 1 A .
H H22 0.3262 0.3837 0.0331 0.066 Uiso calc R 1 . .
C C23 0.2100(2) 0.2587(4) -0.00013(19) 0.0653(9) Uani d . 1 . .
H H23 0.1824 0.3127 -0.0467 0.078 Uiso calc R 1 A .
C C24 0.1663(2) 0.1347(4) 0.0225(2) 0.0680(10) Uani d . 1 A .
H H24 0.1089 0.1050 -0.0095 0.082 Uiso calc R 1 . .
C C25 0.2059(2) 0.0551(4) 0.0907(2) 0.0640(9) Uani d . 1 . .
H H25 0.1755 -0.0284 0.1048 0.077 Uiso calc R 1 A .
C C26 0.2905(2) 0.0979(3) 0.13875(18) 0.0504(7) Uani d . 1 A .
H H26 0.3173 0.0434 0.1855 0.060 Uiso calc R 1 . .
C C31 0.4442(2) 0.4553(3) 0.22059(17) 0.0463(7) Uani d . 1 . .
C C32 0.5195(2) 0.5011(4) 0.2813(2) 0.0678(9) Uani d . 1 A .
H H32 0.5701 0.4386 0.2999 0.081 Uiso calc R 1 . .
C C33 0.5190(3) 0.6408(4) 0.3141(2) 0.0787(11) Uani d . 1 . .
H H33 0.5700 0.6724 0.3540 0.094 Uiso calc R 1 A .
C C34 0.4442(3) 0.7321(4) 0.2883(2) 0.0744(10) Uani d . 1 A .
H H34 0.4444 0.8257 0.3103 0.089 Uiso calc R 1 . .
C C35 0.3698(3) 0.6857(4) 0.2306(2) 0.0677(9) Uani d . 1 . .
H H35 0.3184 0.7475 0.2137 0.081 Uiso calc R 1 A .
C C36 0.3691(2) 0.5473(3) 0.19629(19) 0.0569(8) Uani d . 1 A .
H H36 0.3174 0.5169 0.1566 0.068 Uiso calc R 1 . .

loop_
_atom_site_aniso_label
_atom_site_aniso_U_11
_atom_site_aniso_U_22
_atom_site_aniso_U_33
_atom_site_aniso_U_12
_atom_site_aniso_U_13
_atom_site_aniso_U_23
P1 0.0431(4) 0.0373(4) 0.0454(4) 0.0001(3) 0.0032(3) 0.0028(3)
O1 0.0772(16) 0.0970(18) 0.0577(14) 0.0394(13) 0.0210(12) 0.0301(13)
O2 0.0536(13) 0.0574(13) 0.0585(13) 0.0184(10) 0.0084(10) 0.0076(10)
O3 0.0826(17) 0.0738(16) 0.0631(14) 0.0381(13) 0.0149(12) 0.0020(12)
O4 0.0623(14) 0.0813(16) 0.0606(14) 0.0291(12) -0.0088(11) 0.0014(12)
C1 0.0387(15) 0.0426(16) 0.0451(16) 0.0064(12) 0.0018(13) 0.0012(13)
C2 0.0497(18) 0.0436(17) 0.0459(17) 0.0038(14) -0.0004(14) 0.0049(14)
C3 0.0469(17) 0.0463(18) 0.0533(19) 0.0048(14) 0.0062(15) -0.0016(15)
C4 0.096(3) 0.149(4) 0.078(2) 0.062(3) 0.043(2) 0.056(3)
C5A 0.094(4) 0.077(3) 0.092(3) 0.036(3) 0.041(3) 0.013(3)
C6A 0.148(5) 0.135(5) 0.142(5) 0.034(4) 0.044(4) -0.013(4)
C5B 0.094(4) 0.077(3) 0.092(3) 0.036(3) 0.041(3) 0.013(3)
C6B 0.148(5) 0.135(5) 0.142(5) 0.034(4) 0.044(4) -0.013(4)
C11 0.0455(17) 0.0414(16) 0.0470(16) -0.0050(13) 0.0014(13) 0.0036(13)
C12 0.060(2) 0.076(2) 0.0546(19) -0.0194(18) 0.0096(17) -0.0096(17)
C13 0.059(2) 0.086(3) 0.070(2) -0.0316(19) 0.0121(18) 0.000(2)
C14 0.063(2) 0.082(3) 0.062(2) -0.0106(19) 0.0219(18) 0.0108(19)
C15 0.065(2) 0.085(3) 0.055(2) -0.0178(19) 0.0152(17) -0.0101(18)
C16 0.0492(18) 0.068(2) 0.0592(19) -0.0150(16) 0.0104(15) -0.0073(16)
C21 0.0434(16) 0.0419(16) 0.0463(16) 0.0005(13) 0.0069(13) 0.0013(13)
C22 0.0565(19) 0.0486(19) 0.0560(18) -0.0028(15) 0.0014(15) 0.0098(15)
C23 0.066(2) 0.070(2) 0.0534(19) 0.0021(18) -0.0072(16) 0.0003(17)
C24 0.0482(19) 0.085(3) 0.067(2) -0.0093(19) 0.0002(17) -0.018(2)
C25 0.061(2) 0.063(2) 0.067(2) -0.0183(17) 0.0116(18) -0.0079(18)
C26 0.0567(19) 0.0428(17) 0.0513(17) -0.0002(14) 0.0090(15) 0.0002(14)
C31 0.0485(17) 0.0389(16) 0.0511(17) -0.0024(14) 0.0087(14) 0.0017(13)
C32 0.061(2) 0.061(2) 0.079(2) 0.0010(17) 0.0063(18) -0.0193(18)
C33 0.077(3) 0.067(2) 0.091(3) -0.016(2) 0.013(2) -0.026(2)
C34 0.095(3) 0.0408(19) 0.096(3) -0.007(2) 0.038(2) -0.0099(19)
C35 0.082(3) 0.047(2) 0.078(2) 0.0089(18) 0.024(2) 0.0100(17)
C36 0.066(2) 0.0463(18) 0.0569(19) 0.0010(16) 0.0078(16) 0.0096(15)

loop_
_atom_type_symbol
_atom_type_description
_atom_type_scat_dispersion_real
_atom_type_scat_dispersion_imag
_atom_type_scat_source
C C 0.0033 0.0016 'International Tables Vol C Tables 4.2.6.8 and 6.1.1.4'
H H 0.0000 0.0000 'International Tables Vol C Tables 4.2.6.8 and 6.1.1.4'
O O 0.0106 0.0060 'International Tables Vol C Tables 4.2.6.8 and 6.1.1.4'
P P 0.1023 0.0942 'International Tables Vol C Tables 4.2.6.8 and 6.1.1.4'

loop_
_geom_angle_atom_site_label_1
_geom_angle_atom_site_label_2
_geom_angle_atom_site_label_3
_geom_angle
C1 P1 C11 111.92(13)
C1 P1 C21 114.62(13)
C11 P1 C21 105.16(12)
C1 P1 C31 107.56(13)
C11 P1 C31 107.30(13)
C21 P1 C31 110.06(13)
C1 P1 O2 56.31(10)
C11 P1 O2 166.38(10)
C21 P1 O2 87.10(10)
C31 P1 O2 73.01(10)
C1 P1 O3 50.08(10)
C11 P1 O3 65.79(10)
C21 P1 O3 109.57(10)
C31 P1 O3 140.13(11)
O2 P1 O3 104.87(6)
C2 O1 C4 114.9(2)
C2 O1 O4 87.45(17)
C4 O1 O4 157.52(18)
C2 O2 P1 69.18(16)
C3 O3 C5B 109.3(9)
C3 O3 C5A 116.9(3)
C3 O3 P1 69.21(15)
C5B O3 P1 177.3(7)
C5A O3 P1 148.7(2)
C3 O4 O1 81.51(18)
C2 C1 C3 124.2(3)
C2 C1 P1 110.9(2)
C3 C1 P1 124.8(2)
O2 C2 O1 120.6(3)
O2 C2 C1 123.0(3)
O1 C2 C1 116.4(3)
O4 C3 O3 121.1(3)
O4 C3 C1 127.4(3)
O3 C3 C1 111.5(2)
O1 C4 H4A 109.5
O1 C4 H4B 109.5
H4A C4 H4B 109.5
O1 C4 H4C 109.5
H4A C4 H4C 109.5
H4B C4 H4C 109.5
O3 C5A C6A 108.2(4)
O3 C5A H5A1 110.1
C6A C5A H5A1 110.1
O3 C5A H5A2 110.1
C6A C5A H5A2 110.0
H5A1 C5A H5A2 108.4
O3 C5B C6B 99.3(14)
O3 C5B H5B1 111.8
C6B C5B H5B1 111.7
O3 C5B H5B2 112.0
C6B C5B H5B2 112.2
H5B1 C5B H5B2 109.6
C5B C6B H6B1 109.0
C5B C6B H6B2 109.0
H6B1 C6B H6B2 109.
C5B C6B H6B3 110.
H6B1 C6B H6B3 110.
H6B2 C6B H6B3 110
C12 C11 C16 118.0(3)
C12 C11 P1 120.9(2)
C16 C11 P1 121.0(2)
C11 C12 C13 121.0(3)
C11 C12 H12 119.5
C13 C12 H12 119.5
C14 C13 C12 120.1(3)
C14 C13 H13 119.9
C12 C13 H13 120.0
C13 C14 C15 119.9(3)
C13 C14 H14 120.0
C15 C14 H14 120.0
C16 C15 C14 119.9(3)
C16 C15 H15 120.0
C14 C15 H15 120.0
C11 C16 C15 121.0(3)
C11 C16 H16 119.5
C15 C16 H16 119.5
C26 C21 C22 119.1(3)
C26 C21 P1 119.4(2)
C22 C21 P1 121.4(2)
C21 C22 C23 120.7(3)
C21 C22 H22 119.6
C23 C22 H22 119.6
C22 C23 C24 118.7(3)
C22 C23 H23 120.7
C24 C23 H23 120.7
C25 C24 C23 121.2(3)
C25 C24 H24 119.4
C23 C24 H24 119.4
C24 C25 C26 120.1(3)
C24 C25 H25 119.9
C26 C25 H25 119.9
C21 C26 C25 120.2(3)
C21 C26 H26 119.9
C25 C26 H26 119.9
C36 C31 C32 119.1(3)
C36 C31 P1 123.4(2)
C32 C31 P1 117.5(2)
C31 C32 C33 119.6(3)
C31 C32 H32 120.2
C33 C32 H32 120.2
C34 C33 C32 120.5(3)
C34 C33 H33 119.7
C32 C33 H33 119.7
C35 C34 C33 119.6(3)
C35 C34 H34 120.2
C33 C34 H34 120.2
C34 C35 C36 120.9(3)
C34 C35 H35 119.5
C36 C35 H35 119.5
C31 C36 C35 120.1(3)
C31 C36 H36 119.9
C35 C36 H36 119.9

loop_
_geom_bond_atom_site_label_1
_geom_bond_atom_site_label_2
_geom_bond_distance
_geom_bond_publ_flag
P1 C1 1.741(3) y
P1 C11 1.805(3) ?
P1 C21 1.805(3) ?
P1 C31 1.817(3) ?
O1 C2 1.345(3) y
O1 C4 1.477(4) y
O2 C2 1.219(3) y
O3 C3 1.356(3) y
O3 C5B 1.4997(11) ?
O3 C5A 1.4982(10) y
O4 C3 1.203(3) y
C1 C2 1.428(4) y
C1 C3 1.440(4) y
C4 H4A 0.9600 ?
C4 H4B 0.9600 ?
C4 H4C 0.9600 ?
C5A C6A 1.5084(11) ?
C5A H5A1 0.9700 ?
C5A H5A2 0.9700 ?
C6A H6A1 0.9600 ?
C6A H6A2 0.9600 ?
C6A H6A3 0.9600 ?
C5B C6B 1.5102(11) ?
C5B H5B1 0.9700 ?
C5B H5B2 0.9700 ?
C6B H6B1 0.96 ?
C6B H6B2 0.96 ?
C6B H6B3 0.96 ?
C11 C12 1.380(4) ?
C11 C16 1.375(4) ?
C12 C13 1.381(4) ?
C12 H12 0.9300 ?
C13 C14 1.358(4) ?
C13 H13 0.9300 ?
C14 C15 1.371(4) ?
C14 H14 0.9300 ?
C15 C16 1.381(4) ?
C15 H15 0.9300 ?
C16 H16 0.9300 ?
C21 C26 1.384(4) ?
C21 C22 1.384(4) ?
C22 C23 1.382(4) ?
C22 H22 0.9300 ?
C23 C24 1.380(4) ?
C23 H23 0.9300 ?
C24 C25 1.361(4) ?
C24 H24 0.9300 ?
C25 C26 1.373(4) ?
C25 H25 0.9300 ?
C26 H26 0.9300 ?
C31 C36 1.367(4) ?
C31 C32 1.386(4) ?
C32 C33 1.388(4) ?
C32 H32 0.9300 ?
C33 C34 1.363(5) ?
C33 H33 0.9300 ?
C34 C35 1.352(5) ?
C34 H34 0.9300 ?
C35 C36 1.385(4) ?
C35 H35 0.9300 ?
C36 H36 0.9300 ?
P1 O2 2.789(2) y
P1 O3 3.004(2) y
O1 O4 2.755(3) y

loop_
_geom_hbond_atom_site_label_D
_geom_hbond_atom_site_label_H
_geom_hbond_atom_site_label_A
_geom_hbond_site_symmetry_A
_geom_hbond_distance_DH
_geom_hbond_distance_HA
_geom_hbond_distance_DA
_geom_hbond_angle_DHA
C13 H13 O4 4_766 0.93 2.48 3.376(4) 161.5
C25 H25 O2 4_656 0.93 2.49 3.392(4) 162.3

loop_
_geom_torsion_atom_site_label_1
_geom_torsion_atom_site_label_2
_geom_torsion_atom_site_label_3
_geom_torsion_atom_site_label_4
_geom_torsion
_geom_torsion_publ_flag
P1 C1 C2 O2 10.2(4) y
P1 C1 C3 O4 154.2(3) y
